data_4089519
loop_
_publ_author_name
'Harding, Brennen A.'
'Melvin, Patrick R.'
'Dougherty, William'
'Kassel, Scott'
'Goodson, Felix E.'

_publ_section_title
;
 Capturing a Ghost. Synthesis and Structural Characterization of
 Pd(dba)[P(o-Tol)3]2
;
_journal_issue 12
_journal_name_full Organometallics
_journal_page_first 3570
_journal_paper_doi 10.1021/om400335a
_journal_volume 32
_journal_year 2013
_chemical_formula_sum 'C65 H71 O2.5 P2 Pd'
_chemical_formula_weight 1060.56
_space_group_IT_number 2
_space_group_name_Hall '-P 1'
_space_group_name_H-M_alt 'P -1'
_symmetry_cell_setting triclinic
_symmetry_space_group_name_H-M 'P -1'
_atom_sites_solution_hydrogens geom
_atom_sites_solution_primary direct
_atom_sites_solution_secondary difmap
_audit_creation_method SHELXL-97
_cell_angle_alpha 85.671(3)
_cell_angle_beta 84.162(3)
_cell_angle_gamma 83.843(3)
_cell_formula_units_Z 2
_cell_length_a 13.744(2)
_cell_length_b 13.865(2)
_cell_length_c 14.555(2)
_cell_measurement_reflns_used 8259
_cell_measurement_temperature 110(2)
_cell_measurement_theta_max 32.95
_cell_measurement_theta_min 2.58
_cell_volume 2737.5(7)
_computing_cell_refinement 'Bruker SAINT'
_computing_data_collection 'Bruker APEX2'
_computing_data_reduction 'Bruker SAINT'
_computing_molecular_graphics 'Bruker SHELXTL'
_computing_publication_material 'Bruker SHELXTL'
_computing_structure_refinement 'SHELXL-97 (Sheldrick, 2008)'
_computing_structure_solution 'SHELXS-97 (Sheldrick, 2008)'
_diffrn_ambient_temperature 110(2)
_diffrn_measured_fraction_theta_full 1.000
_diffrn_measured_fraction_theta_max 0.984
_diffrn_measurement_device_type 'Bruker APEX-II CCD'
_diffrn_measurement_method '\f and \w scans'
_diffrn_radiation_monochromator graphite
_diffrn_radiation_source 'fine-focus sealed tube'
_diffrn_radiation_type MoK\a
_diffrn_radiation_wavelength 0.71073
_diffrn_reflns_av_R_equivalents 0.0517
_diffrn_reflns_av_sigmaI/netI 0.0702
_diffrn_reflns_limit_h_max 21
_diffrn_reflns_limit_h_min -21
_diffrn_reflns_limit_k_max 21
_diffrn_reflns_limit_k_min -21
_diffrn_reflns_limit_l_max 22
_diffrn_reflns_limit_l_min -22
_diffrn_reflns_number 80432
_diffrn_reflns_theta_full 25.50
_diffrn_reflns_theta_max 33.18
_diffrn_reflns_theta_min 1.50
_exptl_absorpt_coefficient_mu 0.442
_exptl_absorpt_correction_T_max 0.9655
_exptl_absorpt_correction_T_min 0.9168
_exptl_absorpt_correction_type multi-scan
_exptl_absorpt_process_details SADABS
_exptl_crystal_colour orange
_exptl_crystal_density_diffrn 1.287
_exptl_crystal_density_method 'not measured'
_exptl_crystal_description rhomb
_exptl_crystal_F_000 1114
_exptl_crystal_size_max 0.20
_exptl_crystal_size_mid 0.08
_exptl_crystal_size_min 0.08
_refine_diff_density_max 0.823
_refine_diff_density_min -0.499
_refine_diff_density_rms 0.093
_refine_ls_extinction_method none
_refine_ls_goodness_of_fit_ref 1.016
_refine_ls_hydrogen_treatment constr
_refine_ls_matrix_type full
_refine_ls_number_parameters 657
_refine_ls_number_reflns 20641
_refine_ls_number_restraints 3
_refine_ls_restrained_S_all 1.016
_refine_ls_R_factor_all 0.0729
_refine_ls_R_factor_gt 0.0421
_refine_ls_shift/su_max 0.002
_refine_ls_shift/su_mean 0.000
_refine_ls_structure_factor_coef Fsqd
_refine_ls_weighting_details 'calc w=1/[\s^2^(Fo^2^)+(0.0354P)^2^+0.6360P] where P=(Fo^2^+2Fc^2^)/3'
_refine_ls_weighting_scheme calc
_refine_ls_wR_factor_gt 0.0806
_refine_ls_wR_factor_ref 0.0913
_reflns_number_gt 15004
_reflns_number_total 20641
_reflns_threshold_expression >2sigma(I)
_cod_data_source_file om400335a_si_002.cif
_cod_data_source_block good004
_cod_depositor_comments
;
The following automatic conversions were performed:

data item '_symmetry_cell_setting' value 'Triclinic' was changed to
'triclinic' in accordance with the
/home/saulius/struct/COD-crude-data/automatic-downloads/DataCite-retrospective/ACS/depositions/lib/dictionaries/cif_core.dic
dictionary named 'cif_core.dic' version 2.4.2 last updated on
2011-04-26.

Automatic conversion script
Id: cif_fix_values 6909 2019-04-08 15:41:33Z antanas 
;
_cod_original_cell_volume 2737.6(7)
_cod_original_sg_symbol_H-M P-1
_cod_original_formula_sum 'C65 H71 O2.50 P2 Pd'
_cod_database_code 4089519

loop_
_symmetry_equiv_pos_as_xyz
'x, y, z'
'-x, -y, -z'

loop_
_atom_site_label
_atom_site_type_symbol
_atom_site_fract_x
_atom_site_fract_y
_atom_site_fract_z
_atom_site_U_iso_or_equiv
_atom_site_adp_type
_atom_site_occupancy
_atom_site_symmetry_multiplicity
_atom_site_calc_flag
_atom_site_refinement_flags
_atom_site_disorder_assembly
_atom_site_disorder_group
Pd1 Pd 0.738933(8) 0.796692(9) 0.648871(9) 0.01444(4) Uani 1 1 d . . .
P1 P 0.79913(3) 0.75403(3) 0.49721(3) 0.01454(8) Uani 1 1 d . . .
P2 P 0.83235(3) 0.72577(3) 0.77092(3) 0.01676(9) Uani 1 1 d . . .
O1 O 0.70196(8) 1.04093(9) 0.67375(9) 0.0207(3) Uani 1 1 d . . .
O2 O 0.59234(11) 0.59401(11) 0.24323(11) 0.0391(4) Uani 1 1 d . . .
C1 C 0.52237(11) 0.83845(12) 0.59731(12) 0.0159(3) Uani 1 1 d . . .
C2 C 0.47286(11) 0.77187(12) 0.65675(12) 0.0184(3) Uani 1 1 d . . .
H2A H 0.4946 0.7539 0.7161 0.022 Uiso 1 1 calc R . .
C3 C 0.39261(12) 0.73176(13) 0.63043(13) 0.0214(4) Uani 1 1 d . . .
H3A H 0.3600 0.6865 0.6716 0.026 Uiso 1 1 calc R . .
C4 C 0.35989(12) 0.75774(13) 0.54412(13) 0.0224(4) Uani 1 1 d . . .
H4A H 0.3047 0.7305 0.5262 0.027 Uiso 1 1 calc R . .
C5 C 0.40782(12) 0.82345(13) 0.48411(13) 0.0204(4) Uani 1 1 d . . .
H5A H 0.3858 0.8411 0.4248 0.025 Uiso 1 1 calc R . .
C6 C 0.48818(11) 0.86350(12) 0.51083(12) 0.0175(3) Uani 1 1 d . . .
H6A H 0.5204 0.9088 0.4694 0.021 Uiso 1 1 calc R . .
C7 C 0.60512(11) 0.88721(12) 0.62276(12) 0.0162(3) Uani 1 1 d . . .
H7A H 0.6175 0.9464 0.5814 0.019 Uiso 1 1 calc R . .
C8 C 0.62395(11) 0.89709(12) 0.71534(12) 0.0166(3) Uani 1 1 d . . .
H8A H 0.5780 0.8682 0.7651 0.020 Uiso 1 1 calc R . .
C9 C 0.66265(11) 0.98742(12) 0.73473(12) 0.0172(3) Uani 1 1 d . . .
C10 C 0.64756(12) 1.01690(13) 0.83222(12) 0.0189(3) Uani 1 1 d . . .
H10A H 0.6299 0.9717 0.8819 0.023 Uiso 1 1 calc R . .
C11 C 0.65957(12) 1.10825(13) 0.84777(13) 0.0214(4) Uani 1 1 d . . .
H11A H 0.6782 1.1481 0.7943 0.026 Uiso 1 1 calc R . .
C12 C 0.64836(12) 1.15632(13) 0.93498(13) 0.0216(4) Uani 1 1 d . . .
C13 C 0.62580(13) 1.10864(14) 1.02130(13) 0.0242(4) Uani 1 1 d . . .
H13A H 0.6139 1.0421 1.0251 0.029 Uiso 1 1 calc R . .
C14 C 0.62061(14) 1.15759(15) 1.10135(14) 0.0270(4) Uani 1 1 d . . .
H14A H 0.6055 1.1244 1.1597 0.032 Uiso 1 1 calc R . .
C15 C 0.63746(13) 1.25504(15) 1.09678(14) 0.0270(4) Uani 1 1 d . . .
H15A H 0.6341 1.2882 1.1520 0.032 Uiso 1 1 calc R . .
C16 C 0.65896(14) 1.30353(14) 1.01222(14) 0.0282(4) Uani 1 1 d . . .
H16A H 0.6701 1.3702 1.0089 0.034 Uiso 1 1 calc R . .
C17 C 0.66429(14) 1.25455(14) 0.93180(14) 0.0259(4) Uani 1 1 d . . .
H17A H 0.6790 1.2883 0.8736 0.031 Uiso 1 1 calc R . .
C18 C 0.72728(11) 0.82263(12) 0.40967(11) 0.0153(3) Uani 1 1 d . . .
C19 C 0.72679(11) 0.92460(12) 0.39905(12) 0.0173(3) Uani 1 1 d . . .
C20 C 0.66760(12) 0.97557(13) 0.33538(13) 0.0214(4) Uani 1 1 d . . .
H20A H 0.6667 1.0443 0.3274 0.026 Uiso 1 1 calc R . .
C21 C 0.61033(13) 0.92891(14) 0.28364(13) 0.0235(4) Uani 1 1 d . . .
H21A H 0.5702 0.9654 0.2413 0.028 Uiso 1 1 calc R . .
C22 C 0.61167(12) 0.82858(14) 0.29375(12) 0.0219(4) Uani 1 1 d . . .
H22A H 0.5728 0.7959 0.2582 0.026 Uiso 1 1 calc R . .
C23 C 0.67031(12) 0.77636(13) 0.35615(12) 0.0182(3) Uani 1 1 d . . .
H23A H 0.6716 0.7075 0.3625 0.022 Uiso 1 1 calc R . .
C24 C 0.78835(12) 0.98089(12) 0.45141(13) 0.0208(4) Uani 1 1 d . . .
H24A H 0.7623 1.0496 0.4490 0.031 Uiso 1 1 calc R . .
H24B H 0.8564 0.9748 0.4232 0.031 Uiso 1 1 calc R . .
H24C H 0.7864 0.9549 0.5160 0.031 Uiso 1 1 calc R . .
C25 C 0.92531(11) 0.78353(12) 0.46085(12) 0.0167(3) Uani 1 1 d . . .
C26 C 0.96817(12) 0.79538(12) 0.36847(13) 0.0206(4) Uani 1 1 d . . .
C27 C 1.06479(13) 0.82082(13) 0.35488(14) 0.0243(4) Uani 1 1 d . . .
H27A H 1.0945 0.8295 0.2934 0.029 Uiso 1 1 calc R . .
C28 C 1.11852(13) 0.83373(14) 0.42737(15) 0.0280(4) Uani 1 1 d . . .
H28A H 1.1836 0.8517 0.4156 0.034 Uiso 1 1 calc R . .
C29 C 1.07662(12) 0.82019(14) 0.51742(14) 0.0260(4) Uani 1 1 d . . .
H29A H 1.1131 0.8276 0.5680 0.031 Uiso 1 1 calc R . .
C30 C 0.98083(12) 0.79562(13) 0.53302(13) 0.0204(3) Uani 1 1 d . . .
H30A H 0.9523 0.7868 0.5949 0.024 Uiso 1 1 calc R . .
C31 C 0.91681(13) 0.78303(15) 0.28431(13) 0.0265(4) Uani 1 1 d . . .
H31A H 0.9657 0.7729 0.2311 0.040 Uiso 1 1 calc R . .
H31B H 0.8724 0.8415 0.2713 0.040 Uiso 1 1 calc R . .
H31C H 0.8789 0.7266 0.2957 0.040 Uiso 1 1 calc R . .
C32 C 0.80418(11) 0.62618(12) 0.46902(12) 0.0162(3) Uani 1 1 d . . .
C33 C 0.72154(12) 0.57329(12) 0.48979(12) 0.0178(3) Uani 1 1 d . . .
C34 C 0.72950(13) 0.47675(13) 0.46670(13) 0.0225(4) Uani 1 1 d . . .
H34A H 0.6734 0.4416 0.4779 0.027 Uiso 1 1 calc R . .
C35 C 0.81688(13) 0.43045(13) 0.42792(14) 0.0257(4) Uani 1 1 d . . .
H35A H 0.8201 0.3648 0.4124 0.031 Uiso 1 1 calc R . .
C36 C 0.89917(13) 0.48066(13) 0.41206(13) 0.0235(4) Uani 1 1 d . . .
H36A H 0.9600 0.4490 0.3875 0.028 Uiso 1 1 calc R . .
C37 C 0.89271(12) 0.57748(13) 0.43209(12) 0.0192(3) Uani 1 1 d . . .
H37A H 0.9495 0.6116 0.4206 0.023 Uiso 1 1 calc R . .
C38 C 0.62671(12) 0.61614(13) 0.53871(13) 0.0218(4) Uani 1 1 d . . .
H38A H 0.5796 0.5672 0.5477 0.033 Uiso 1 1 calc R . .
H38B H 0.5995 0.6724 0.5013 0.033 Uiso 1 1 calc R . .
H38C H 0.6392 0.6367 0.5990 0.033 Uiso 1 1 calc R . .
C39 C 0.95809(12) 0.75837(13) 0.77661(13) 0.0209(4) Uani 1 1 d . . .
C40 C 0.97870(13) 0.85616(13) 0.76171(13) 0.0235(4) Uani 1 1 d . . .
C41 C 1.07566(14) 0.87784(15) 0.76226(15) 0.0313(5) Uani 1 1 d . . .
H41A H 1.0896 0.9438 0.7540 0.038 Uiso 1 1 calc R . .
C42 C 1.15176(14) 0.80597(16) 0.77455(17) 0.0377(5) Uani 1 1 d . . .
H42A H 1.2171 0.8224 0.7749 0.045 Uiso 1 1 calc R . .
C43 C 1.13196(14) 0.70955(16) 0.78643(16) 0.0358(5) Uani 1 1 d . . .
H43A H 1.1839 0.6594 0.7939 0.043 Uiso 1 1 calc R . .
C44 C 1.03613(13) 0.68654(14) 0.78739(14) 0.0264(4) Uani 1 1 d . . .
H44A H 1.0233 0.6203 0.7956 0.032 Uiso 1 1 calc R . .
C45 C 0.90098(13) 0.93730(14) 0.74213(15) 0.0293(4) Uani 1 1 d . . .
H45A H 0.9316 0.9978 0.7266 0.044 Uiso 1 1 calc R . .
H45B H 0.8539 0.9449 0.7970 0.044 Uiso 1 1 calc R . .
H45C H 0.8666 0.9222 0.6900 0.044 Uiso 1 1 calc R . .
C46 C 0.76541(13) 0.75860(13) 0.88185(12) 0.0218(4) Uani 1 1 d . . .
C47 C 0.67191(13) 0.72636(14) 0.90727(13) 0.0253(4) Uani 1 1 d . . .
C48 C 0.61920(16) 0.75718(16) 0.98886(14) 0.0350(5) Uani 1 1 d . . .
H48A H 0.5560 0.7362 1.0065 0.042 Uiso 1 1 calc R . .
C49 C 0.65726(18) 0.81745(17) 1.04419(15) 0.0415(6) Uani 1 1 d . . .
H49A H 0.6198 0.8383 1.0989 0.050 Uiso 1 1 calc R . .
C50 C 0.74907(17) 0.84749(17) 1.02069(15) 0.0387(5) Uani 1 1 d . . .
H50A H 0.7755 0.8881 1.0595 0.046 Uiso 1 1 calc R . .
C51 C 0.80298(15) 0.81824(15) 0.93988(14) 0.0293(4) Uani 1 1 d . . .
H51A H 0.8665 0.8391 0.9238 0.035 Uiso 1 1 calc R . .
C52 C 0.62833(13) 0.65707(15) 0.85189(14) 0.0275(4) Uani 1 1 d . . .
H52A H 0.5574 0.6591 0.8695 0.041 Uiso 1 1 calc R . .
H52B H 0.6592 0.5910 0.8643 0.041 Uiso 1 1 calc R . .
H52C H 0.6400 0.6761 0.7858 0.041 Uiso 1 1 calc R . .
C53 C 0.84824(11) 0.59227(13) 0.78261(12) 0.0188(3) Uani 1 1 d . . .
C54 C 0.86675(13) 0.53406(14) 0.86414(13) 0.0247(4) Uani 1 1 d . . .
C55 C 0.87244(14) 0.43338(15) 0.86041(15) 0.0324(5) Uani 1 1 d . . .
H55A H 0.8841 0.3933 0.9149 0.039 Uiso 1 1 calc R . .
C56 C 0.86169(15) 0.38991(15) 0.77991(16) 0.0329(5) Uani 1 1 d . . .
H56A H 0.8656 0.3211 0.7799 0.040 Uiso 1 1 calc R . .
C57 C 0.84535(13) 0.44639(14) 0.69990(15) 0.0270(4) Uani 1 1 d . . .
H57A H 0.8394 0.4171 0.6441 0.032 Uiso 1 1 calc R . .
C58 C 0.83779(12) 0.54687(13) 0.70221(13) 0.0205(4) Uani 1 1 d . . .
H58A H 0.8251 0.5859 0.6474 0.025 Uiso 1 1 calc R . .
C59 C 0.88027(16) 0.57421(16) 0.95509(14) 0.0357(5) Uani 1 1 d . . .
H59A H 0.9101 0.5224 0.9960 0.053 Uiso 1 1 calc R . .
H59B H 0.8162 0.5996 0.9843 0.053 Uiso 1 1 calc R . .
H59C H 0.9233 0.6267 0.9440 0.053 Uiso 1 1 calc R . .
C60 C 0.76378(17) 0.57821(18) 0.19850(16) 0.0429(6) Uani 1 1 d . . .
H60A H 0.8162 0.5423 0.1602 0.064 Uiso 1 1 calc R . .
H60B H 0.7776 0.5693 0.2635 0.064 Uiso 1 1 calc R . .
H60C H 0.7606 0.6475 0.1785 0.064 Uiso 1 1 calc R . .
C61 C 0.66675(18) 0.54057(18) 0.18813(18) 0.0458(6) Uani 1 1 d . . .
H61A H 0.6526 0.5483 0.1225 0.055 Uiso 1 1 calc R . .
H61B H 0.6693 0.4706 0.2084 0.055 Uiso 1 1 calc R . .
C62 C 0.49867(19) 0.56047(19) 0.2441(2) 0.0524(7) Uani 1 1 d . . .
H62A H 0.5013 0.4913 0.2670 0.063 Uiso 1 1 calc R . .
H62B H 0.4778 0.5661 0.1806 0.063 Uiso 1 1 calc R . .
C63 C 0.42671(18) 0.6208(2) 0.3063(2) 0.0564(7) Uani 1 1 d . . .
H63A H 0.3627 0.5948 0.3118 0.085 Uiso 1 1 calc R . .
H63B H 0.4199 0.6882 0.2800 0.085 Uiso 1 1 calc R . .
H63C H 0.4506 0.6190 0.3677 0.085 Uiso 1 1 calc R . .
O3 O 0.9871(2) 0.9693(2) 0.9828(2) 0.0380(7) Uani 0.50 1 d PD A -1
C64 C 1.0672(4) 0.8143(4) 1.0182(4) 0.0491(9) Uani 0.50 1 d PD A -1
H64A H 1.1279 0.7795 1.0385 0.074 Uiso 0.50 1 calc PR A -1
H64B H 1.0536 0.7900 0.9598 0.074 Uiso 0.50 1 calc PR A -1
H64C H 1.0125 0.8036 1.0654 0.074 Uiso 0.50 1 calc PR A -1
C65 C 1.0784(3) 0.9199(4) 1.0045(4) 0.0455(9) Uani 0.50 1 d PD A -1
H65A H 1.0982 0.9438 1.0616 0.055 Uiso 0.50 1 calc PR A -1
H65B H 1.1299 0.9319 0.9535 0.055 Uiso 0.50 1 calc PR A -1
C66 C 0.9921(4) 1.0697(4) 0.9659(4) 0.0455(9) Uani 0.50 1 d PD A -1
H66A H 1.0395 1.0816 0.9113 0.055 Uiso 0.50 1 calc PR A -1
H66B H 1.0162 1.0959 1.0198 0.055 Uiso 0.50 1 calc PR A -1
C67 C 0.8945(4) 1.1209(4) 0.9489(4) 0.0491(9) Uani 0.50 1 d PD A -1
H67A H 0.8993 1.1911 0.9412 0.074 Uiso 0.50 1 calc PR A -1
H67B H 0.8468 1.1067 1.0016 0.074 Uiso 0.50 1 calc PR A -1
H67C H 0.8729 1.0987 0.8926 0.074 Uiso 0.50 1 calc PR A -1

loop_
_atom_site_aniso_label
_atom_site_aniso_U_11
_atom_site_aniso_U_22
_atom_site_aniso_U_33
_atom_site_aniso_U_23
_atom_site_aniso_U_13
_atom_site_aniso_U_12
Pd1 0.01371(5) 0.01423(6) 0.01548(7) -0.00305(5) -0.00125(4) -0.00057(4)
P1 0.01434(17) 0.0131(2) 0.0163(2) -0.00285(16) -0.00020(15) -0.00187(15)
P2 0.01559(17) 0.0175(2) 0.0172(2) -0.00330(17) -0.00260(15) 0.00083(16)
O1 0.0229(6) 0.0200(6) 0.0197(7) -0.0029(5) -0.0013(5) -0.0036(5)
O2 0.0401(8) 0.0348(9) 0.0439(10) -0.0090(7) -0.0036(7) -0.0059(7)
C1 0.0149(6) 0.0147(8) 0.0174(8) -0.0034(6) 0.0001(6) 0.0018(6)
C2 0.0182(7) 0.0175(8) 0.0185(9) -0.0020(7) 0.0009(6) 0.0016(6)
C3 0.0182(7) 0.0178(8) 0.0276(10) -0.0019(7) 0.0028(7) -0.0031(6)
C4 0.0182(7) 0.0181(9) 0.0321(11) -0.0057(8) -0.0040(7) -0.0026(6)
C5 0.0195(7) 0.0183(9) 0.0240(10) -0.0038(7) -0.0057(7) 0.0010(6)
C6 0.0173(7) 0.0150(8) 0.0196(9) -0.0023(7) -0.0008(6) 0.0003(6)
C7 0.0144(6) 0.0153(8) 0.0187(8) -0.0029(6) -0.0008(6) 0.0005(6)
C8 0.0156(7) 0.0159(8) 0.0178(8) -0.0027(7) 0.0002(6) -0.0002(6)
C9 0.0152(7) 0.0182(8) 0.0179(9) -0.0033(7) -0.0024(6) 0.0022(6)
C10 0.0192(7) 0.0201(9) 0.0172(9) -0.0026(7) -0.0020(6) 0.0001(6)
C11 0.0237(8) 0.0219(9) 0.0184(9) -0.0026(7) -0.0007(7) -0.0017(7)
C12 0.0224(8) 0.0204(9) 0.0225(9) -0.0069(7) -0.0017(7) -0.0015(7)
C13 0.0299(9) 0.0196(9) 0.0231(10) -0.0043(8) -0.0008(7) -0.0018(7)
C14 0.0309(9) 0.0279(10) 0.0219(10) -0.0035(8) -0.0023(7) -0.0003(8)
C15 0.0256(8) 0.0312(11) 0.0256(10) -0.0126(8) -0.0018(7) -0.0025(8)
C16 0.0328(9) 0.0227(10) 0.0309(11) -0.0110(8) -0.0001(8) -0.0073(8)
C17 0.0314(9) 0.0237(10) 0.0230(10) -0.0047(8) 0.0015(8) -0.0063(8)
C18 0.0168(7) 0.0146(8) 0.0138(8) -0.0016(6) 0.0022(6) -0.0015(6)
C19 0.0186(7) 0.0153(8) 0.0171(8) -0.0020(6) 0.0032(6) -0.0015(6)
C20 0.0248(8) 0.0161(8) 0.0218(9) 0.0001(7) 0.0020(7) -0.0005(7)
C21 0.0250(8) 0.0263(10) 0.0179(9) 0.0023(8) -0.0027(7) 0.0017(7)
C22 0.0237(8) 0.0255(10) 0.0173(9) -0.0025(7) -0.0029(7) -0.0039(7)
C23 0.0210(7) 0.0161(8) 0.0174(9) -0.0035(7) 0.0010(6) -0.0021(6)
C24 0.0214(7) 0.0150(8) 0.0255(10) -0.0039(7) 0.0018(7) -0.0017(6)
C25 0.0159(7) 0.0124(7) 0.0212(9) -0.0019(6) 0.0009(6) -0.0014(6)
C26 0.0216(7) 0.0147(8) 0.0244(10) -0.0020(7) 0.0038(7) -0.0013(6)
C27 0.0239(8) 0.0164(9) 0.0307(11) -0.0020(8) 0.0082(7) -0.0024(7)
C28 0.0184(8) 0.0197(9) 0.0457(13) -0.0048(9) 0.0040(8) -0.0058(7)
C29 0.0201(8) 0.0234(10) 0.0363(12) -0.0081(8) -0.0048(7) -0.0052(7)
C30 0.0187(7) 0.0185(8) 0.0242(10) -0.0039(7) -0.0003(7) -0.0028(6)
C31 0.0245(8) 0.0327(11) 0.0204(10) -0.0032(8) 0.0059(7) -0.0009(8)
C32 0.0196(7) 0.0141(8) 0.0150(8) -0.0024(6) -0.0022(6) -0.0010(6)
C33 0.0187(7) 0.0150(8) 0.0195(9) -0.0017(7) -0.0007(6) -0.0022(6)
C34 0.0236(8) 0.0150(8) 0.0285(10) -0.0043(7) 0.0032(7) -0.0038(7)
C35 0.0281(9) 0.0146(8) 0.0338(11) -0.0074(8) 0.0052(8) -0.0023(7)
C36 0.0237(8) 0.0168(9) 0.0285(10) -0.0044(8) 0.0039(7) 0.0011(7)
C37 0.0177(7) 0.0184(8) 0.0212(9) -0.0032(7) 0.0014(6) -0.0021(6)
C38 0.0202(7) 0.0169(8) 0.0276(10) -0.0038(7) 0.0033(7) -0.0028(6)
C39 0.0182(7) 0.0236(9) 0.0220(9) -0.0042(7) -0.0057(6) -0.0015(7)
C40 0.0224(8) 0.0222(9) 0.0277(10) -0.0053(8) -0.0090(7) -0.0011(7)
C41 0.0284(9) 0.0264(10) 0.0422(13) -0.0028(9) -0.0129(9) -0.0070(8)
C42 0.0217(9) 0.0374(12) 0.0575(16) -0.0056(11) -0.0151(9) -0.0069(8)
C43 0.0210(8) 0.0310(11) 0.0567(15) -0.0063(10) -0.0135(9) 0.0028(8)
C44 0.0206(8) 0.0225(9) 0.0368(12) -0.0040(8) -0.0071(7) 0.0003(7)
C45 0.0262(9) 0.0198(9) 0.0436(13) -0.0018(9) -0.0110(8) -0.0030(7)
C46 0.0246(8) 0.0230(9) 0.0165(9) -0.0019(7) -0.0045(7) 0.0061(7)
C47 0.0261(8) 0.0271(10) 0.0194(9) 0.0039(8) 0.0003(7) 0.0074(7)
C48 0.0379(11) 0.0368(12) 0.0236(11) 0.0050(9) 0.0071(8) 0.0125(9)
C49 0.0571(14) 0.0438(14) 0.0164(10) -0.0024(10) 0.0053(9) 0.0199(11)
C50 0.0563(14) 0.0364(13) 0.0225(11) -0.0111(9) -0.0134(10) 0.0160(10)
C51 0.0349(10) 0.0279(11) 0.0251(11) -0.0066(8) -0.0109(8) 0.0082(8)
C52 0.0204(8) 0.0305(11) 0.0294(11) 0.0014(9) 0.0028(7) 0.0008(7)
C53 0.0159(7) 0.0185(8) 0.0209(9) -0.0020(7) 0.0005(6) 0.0014(6)
C54 0.0220(8) 0.0254(10) 0.0243(10) 0.0023(8) -0.0003(7) 0.0044(7)
C55 0.0327(10) 0.0265(11) 0.0340(12) 0.0076(9) 0.0011(9) 0.0051(8)
C56 0.0329(10) 0.0190(10) 0.0449(14) -0.0004(9) 0.0009(9) 0.0006(8)
C57 0.0252(8) 0.0216(9) 0.0344(11) -0.0082(8) 0.0004(8) -0.0020(7)
C58 0.0185(7) 0.0195(9) 0.0231(9) -0.0017(7) -0.0010(6) -0.0005(6)
C59 0.0438(12) 0.0371(12) 0.0224(11) 0.0024(9) -0.0084(9) 0.0147(9)
C60 0.0460(13) 0.0483(15) 0.0314(13) -0.0025(11) 0.0013(10) 0.0043(11)
C61 0.0593(15) 0.0350(13) 0.0428(15) -0.0112(11) -0.0052(12) 0.0033(11)
C62 0.0541(15) 0.0433(15) 0.0641(19) -0.0046(13) -0.0131(13) -0.0172(12)
C63 0.0380(13) 0.0591(18) 0.073(2) 0.0006(15) -0.0028(13) -0.0119(12)
O3 0.0318(15) 0.0373(19) 0.046(2) -0.0052(15) -0.0105(14) -0.0007(14)
C64 0.049(2) 0.049(2) 0.047(2) -0.0010(18) -0.0080(16) 0.0076(16)
C65 0.0371(16) 0.042(2) 0.059(3) -0.0081(18) -0.0158(18) 0.0022(17)
C66 0.0371(16) 0.042(2) 0.059(3) -0.0081(18) -0.0158(18) 0.0022(17)
C67 0.049(2) 0.049(2) 0.047(2) -0.0010(18) -0.0080(16) 0.0076(16)

loop_
_atom_type_symbol
_atom_type_description
_atom_type_scat_dispersion_real
_atom_type_scat_dispersion_imag
_atom_type_scat_source
C C 0.0033 0.0016 'International Tables Vol C Tables 4.2.6.8 and 6.1.1.4'
H H 0.0000 0.0000 'International Tables Vol C Tables 4.2.6.8 and 6.1.1.4'
O O 0.0106 0.0060 'International Tables Vol C Tables 4.2.6.8 and 6.1.1.4'
P P 0.1023 0.0942 'International Tables Vol C Tables 4.2.6.8 and 6.1.1.4'
Pd Pd -0.9988 1.0072 'International Tables Vol C Tables 4.2.6.8 and 6.1.1.4'

loop_
_geom_angle_atom_site_label_1
_geom_angle_atom_site_label_2
_geom_angle_atom_site_label_3
_geom_angle
C7 Pd1 C8 38.00(6)
C7 Pd1 P1 101.33(5)
C8 Pd1 P1 138.37(5)
C7 Pd1 P2 142.37(5)
C8 Pd1 P2 105.15(5)
P1 Pd1 P2 116.195(18)
C25 P1 C18 103.07(8)
C25 P1 C32 102.47(7)
C18 P1 C32 104.79(8)
C25 P1 Pd1 114.47(6)
C18 P1 Pd1 111.44(5)
C32 P1 Pd1 118.93(6)
C53 P2 C46 103.27(8)
C53 P2 C39 102.82(8)
C46 P2 C39 104.99(8)
C53 P2 Pd1 116.04(6)
C46 P2 Pd1 108.39(6)
C39 P2 Pd1 119.67(6)
C61 O2 C62 113.51(18)
C6 C1 C2 117.87(15)
C6 C1 C7 118.31(15)
C2 C1 C7 123.74(15)
C3 C2 C1 121.10(17)
C2 C3 C4 120.03(17)
C5 C4 C3 119.87(16)
C4 C5 C6 119.89(17)
C5 C6 C1 121.24(16)
C8 C7 C1 123.70(15)
C8 C7 Pd1 72.00(9)
C1 C7 Pd1 117.27(11)
C7 C8 C9 116.93(15)
C7 C8 Pd1 70.00(9)
C9 C8 Pd1 111.36(11)
O1 C9 C8 122.78(16)
O1 C9 C10 119.69(15)
C8 C9 C10 117.43(15)
C11 C10 C9 118.32(17)
C10 C11 C12 129.70(18)
C13 C12 C17 118.30(17)
C13 C12 C11 123.55(17)
C17 C12 C11 118.12(17)
C14 C13 C12 120.47(18)
C13 C14 C15 120.36(19)
C16 C15 C14 120.02(18)
C15 C16 C17 119.73(18)
C16 C17 C12 121.13(19)
C23 C18 C19 119.36(15)
C23 C18 P1 121.31(13)
C19 C18 P1 119.29(12)
C20 C19 C18 118.19(15)
C20 C19 C24 118.49(15)
C18 C19 C24 123.31(15)
C21 C20 C19 121.88(17)
C20 C21 C22 119.72(17)
C21 C22 C23 119.43(16)
C22 C23 C18 121.41(16)
C30 C25 C26 119.06(15)
C30 C25 P1 114.75(13)
C26 C25 P1 126.19(13)
C27 C26 C25 117.61(17)
C27 C26 C31 117.96(16)
C25 C26 C31 124.43(15)
C28 C27 C26 122.57(18)
C27 C28 C29 119.37(16)
C28 C29 C30 119.35(18)
C25 C30 C29 122.01(17)
C37 C32 C33 118.61(15)
C37 C32 P1 120.28(12)
C33 C32 P1 120.98(12)
C34 C33 C32 118.50(15)
C34 C33 C38 118.98(15)
C32 C33 C38 122.48(15)
C35 C34 C33 122.04(16)
C36 C35 C34 119.43(16)
C35 C36 C37 119.75(16)
C36 C37 C32 121.52(15)
C44 C39 C40 118.56(15)
C44 C39 P2 120.84(14)
C40 C39 P2 120.35(12)
C41 C40 C39 118.88(16)
C41 C40 C45 118.73(17)
C39 C40 C45 122.36(15)
C42 C41 C40 121.74(19)
C41 C42 C43 119.39(17)
C44 C43 C42 119.81(18)
C43 C44 C39 121.56(18)
C51 C46 C47 119.03(17)
C51 C46 P2 121.58(15)
C47 C46 P2 119.33(14)
C48 C47 C46 118.63(19)
C48 C47 C52 118.72(18)
C46 C47 C52 122.61(16)
C49 C48 C47 121.2(2)
C50 C49 C48 120.4(2)
C49 C50 C51 119.7(2)
C50 C51 C46 121.1(2)
C58 C53 C54 118.92(17)
C58 C53 P2 114.77(13)
C54 C53 P2 126.29(14)
C55 C54 C53 117.95(18)
C55 C54 C59 118.03(18)
C53 C54 C59 124.01(18)
C56 C55 C54 122.15(19)
C57 C56 C55 120.06(19)
C56 C57 C58 118.88(19)
C57 C58 C53 122.03(18)
O2 C61 C60 108.43(19)
O2 C62 C63 108.6(2)
C66 O3 C65 112.1(3)
O3 C65 C64 108.3(4)
O3 C66 C67 111.3(4)

loop_
_geom_bond_atom_site_label_1
_geom_bond_atom_site_label_2
_geom_bond_distance
Pd1 C7 2.1628(16)
Pd1 C8 2.1890(16)
Pd1 P1 2.3723(6)
Pd1 P2 2.3876(5)
P1 C25 1.8407(16)
P1 C18 1.8371(17)
P1 C32 1.8421(17)
P2 C53 1.8374(18)
P2 C46 1.8383(18)
P2 C39 1.8441(17)
O1 C9 1.233(2)
O2 C61 1.414(3)
O2 C62 1.414(3)
C1 C6 1.395(2)
C1 C2 1.399(2)
C1 C7 1.475(2)
C2 C3 1.386(2)
C3 C4 1.386(3)
C4 C5 1.385(3)
C5 C6 1.390(2)
C7 C8 1.417(2)
C8 C9 1.469(2)
C9 C10 1.494(2)
C10 C11 1.334(2)
C11 C12 1.465(2)
C12 C13 1.397(3)
C12 C17 1.399(3)
C13 C14 1.384(3)
C14 C15 1.391(3)
C15 C16 1.378(3)
C16 C17 1.389(3)
C18 C23 1.392(2)
C18 C19 1.410(2)
C19 C20 1.397(2)
C19 C24 1.506(2)
C20 C21 1.382(3)
C21 C22 1.386(3)
C22 C23 1.387(2)
C25 C30 1.390(2)
C25 C26 1.417(2)
C26 C27 1.401(2)
C26 C31 1.504(3)
C27 C28 1.381(3)
C28 C29 1.385(3)
C29 C30 1.387(2)
C32 C37 1.404(2)
C32 C33 1.412(2)
C33 C34 1.395(2)
C33 C38 1.506(2)
C34 C35 1.387(2)
C35 C36 1.382(2)
C36 C37 1.387(2)
C39 C44 1.396(2)
C39 C40 1.411(3)
C40 C41 1.398(2)
C40 C45 1.498(3)
C41 C42 1.381(3)
C42 C43 1.387(3)
C43 C44 1.387(2)
C46 C51 1.396(3)
C46 C47 1.410(3)
C47 C48 1.398(3)
C47 C52 1.507(3)
C48 C49 1.379(3)
C49 C50 1.373(3)
C50 C51 1.388(3)
C53 C58 1.397(2)
C53 C54 1.413(3)
C54 C55 1.394(3)
C54 C59 1.510(3)
C55 C56 1.385(3)
C56 C57 1.377(3)
C57 C58 1.389(3)
C60 C61 1.508(3)
C62 C63 1.501(4)
O3 C66 1.402(6)
O3 C65 1.417(5)
C64 C65 1.486(7)
C66 C67 1.484(6)
